data_2012651
loop_
_publ_author_name
'Crisma, Marco'
'Toniolo, Claudio'

_publ_section_title
;
 Reactive intermediates in peptide synthesis. <i>ortho</i>-Nitrophenyl
 <i>N</i>^{\a^}-<i>para</i>-toluenesulfonyl-\a-aminoisobutyrate
;
_journal_issue 4
_journal_name_full 'Acta Crystallographica Section C'
_journal_page_first o215
_journal_page_last o217
_journal_paper_doi 10.1107/S0108270102002020
_journal_volume 58
_journal_year 2002
_chemical_formula_moiety 'C17 H18 N2 O6 S'
_chemical_formula_sum 'C17 H18 N2 O6 S'
_chemical_formula_weight 378.39
_chemical_melting_point .413E-305
_chemical_name_common Tos-Aib-ONP~o~
_chemical_name_systematic
;
2-nitrophenyl 2-methyl-2-(para-toluenesulfonylamino)propanoate
;
_space_group_IT_number 15
_symmetry_cell_setting monoclinic
_symmetry_space_group_name_Hall '-C 2yc'
_symmetry_space_group_name_H-M 'C 1 2/c 1'
_atom_sites_solution_hydrogens geom
_atom_sites_solution_primary direct
_atom_sites_solution_secondary difmap
_audit_creation_method SHELXL97
_cell_angle_alpha 90
_cell_angle_beta 106.10(7)
_cell_angle_gamma 90
_cell_formula_units_Z 8
_cell_length_a 36.449(3)
_cell_length_b 9.082(2)
_cell_length_c 11.636(2)
_cell_measurement_reflns_used 48
_cell_measurement_temperature 293(2)
_cell_measurement_theta_max 12
_cell_measurement_theta_min 7
_cell_volume 3700.8(17)
_computing_cell_refinement FEBO
_computing_data_collection 'FEBO (Belletti, 1993)'
_computing_data_reduction FEBO
_computing_molecular_graphics 'ORTEP-3 for Windows (Farrugia, 1997)'
_computing_publication_material 'PARST96 (Nardelli, 1995)'
_computing_structure_refinement 'SHELXL97 (Sheldrick, 1997)'
_computing_structure_solution 'SHELXS97 (Sheldrick, 1997)'
_diffrn_ambient_temperature 293(2)
_diffrn_measured_fraction_theta_full 0.998
_diffrn_measured_fraction_theta_max 0.998
_diffrn_measurement_device_type 'Philips PW1100'
_diffrn_measurement_method \q/2\q
_diffrn_radiation_monochromator graphite
_diffrn_radiation_source 'fine-focus sealed tube'
_diffrn_radiation_type MoK\a
_diffrn_radiation_wavelength 0.71073
_diffrn_reflns_av_R_equivalents 0.021
_diffrn_reflns_av_sigmaI/netI 0.053
_diffrn_reflns_limit_h_max 43
_diffrn_reflns_limit_h_min -45
_diffrn_reflns_limit_k_max 11
_diffrn_reflns_limit_k_min 0
_diffrn_reflns_limit_l_max 14
_diffrn_reflns_limit_l_min 0
_diffrn_reflns_number 3981
_diffrn_reflns_theta_full 26.37
_diffrn_reflns_theta_max 26.37
_diffrn_reflns_theta_min 2.84
_diffrn_standards_decay_% negligible
_diffrn_standards_interval_count 50
_diffrn_standards_number 3
_exptl_absorpt_coefficient_mu 0.210
_exptl_absorpt_correction_type none
_exptl_crystal_colour colourless
_exptl_crystal_density_diffrn 1.358
_exptl_crystal_density_meas ?
_exptl_crystal_density_method 'not measured'
_exptl_crystal_description prism
_exptl_crystal_F_000 1584
_exptl_crystal_size_max 0.5
_exptl_crystal_size_mid 0.3
_exptl_crystal_size_min 0.3
_refine_diff_density_max 0.32
_refine_diff_density_min -0.33
_refine_ls_extinction_method none
_refine_ls_goodness_of_fit_ref 0.918
_refine_ls_hydrogen_treatment constr
_refine_ls_matrix_type full
_refine_ls_number_parameters 237
_refine_ls_number_reflns 3785
_refine_ls_number_restraints 0
_refine_ls_restrained_S_all 0.918
_refine_ls_R_factor_all 0.102
_refine_ls_R_factor_gt 0.047
_refine_ls_shift/su_max 0.001
_refine_ls_shift/su_mean 0.000
_refine_ls_structure_factor_coef Fsqd
_refine_ls_weighting_details 'calc w = 1/[\s^2^(Fo^2^)+(0.0825P)^2^] where P=(Fo^2^+2Fc^2^)/3'
_refine_ls_weighting_scheme calc
_refine_ls_wR_factor_gt 0.120
_refine_ls_wR_factor_ref 0.144
_reflns_number_gt 2144
_reflns_number_total 3785
_reflns_threshold_expression I>2\s(I)
_cod_data_source_file sk1532.cif
_cod_data_source_block I
_cod_depositor_comments
;
The following automatic conversions were performed:
'_symmetry_cell_setting' value 'Monoclinic' changed to 'monoclinic'
according to '/home/saulius/struct/CIF-dictionaries/cif_core.dic'
dictionary named 'cif_core.dic' version 2.4.1 from 2010-06-29.

Automatic conversion script
Id: cif_fix_enum 1527 2010-12-29 10:47:43Z saulius 

The following automatic conversions were performed:

'_symmetry_cell_setting' value 'Monoclinic' changed to 'monoclinic'
according to /home/saulius/struct/CIF-dictionaries/cif_core.dic
dictionary named 'cif_core.dic' version 2.4.1 from 2010-06-29.

Automatic conversion script
Id: cif_fix_values 1715 2011-07-08 13:25:40Z adriana 

The following automatic conversions were performed:

'_exptl_crystal_density_meas' value 'not measured' was changed to '?'
- the value is perceived as not measured.

Automatic conversion script
Id: cif_fix_values 3008 2015-01-20 13:52:24Z robertas 
;
_cod_original_sg_symbol_H-M 'C 2/c'
_cod_database_code 2012651
_cod_database_fobs_code 2012651

loop_
_symmetry_equiv_pos_as_xyz
'x, y, z'
'-x, y, -z+1/2'
'x+1/2, y+1/2, z'
'-x+1/2, y+1/2, -z+1/2'
'-x, -y, -z'
'x, -y, z-1/2'
'-x+1/2, -y+1/2, -z'
'x+1/2, -y+1/2, z-1/2'

loop_
_atom_site_label
_atom_site_fract_x
_atom_site_fract_y
_atom_site_fract_z
_atom_site_U_iso_or_equiv
_atom_site_adp_type
_atom_site_calc_flag
_atom_site_refinement_flags
_atom_site_occupancy
_atom_site_disorder_assembly
_atom_site_disorder_group
_atom_site_type_symbol
S1 0.159604(19) 0.06512(7) 0.85370(5) 0.0460(2) Uani d . 1 . . S
O4 0.08239(5) 0.25421(18) 0.65733(13) 0.0464(4) Uani d . 1 . . O
O1 0.16466(5) 0.1328(2) 0.74772(16) 0.0602(5) Uani d . 1 . . O
O2 0.17315(6) 0.1374(2) 0.96724(16) 0.0620(6) Uani d . 1 . . O
O3 0.09049(6) 0.0876(2) 0.52594(15) 0.0667(6) Uani d . 1 . . O
O5 0.01270(7) 0.2280(4) 0.5083(3) 0.1359(14) Uani d . 1 . . O
O6 -0.00882(9) 0.3861(4) 0.3773(3) 0.1406(14) Uani d . 1 . . O
N1 0.11416(6) 0.0471(2) 0.83265(16) 0.0443(5) Uani d . 1 . . N
H1 0.1053 0.0653 0.8923 0.053 Uiso calc R 1 . . H
N2 0.01754(8) 0.3320(3) 0.4525(2) 0.0755(8) Uani d . 1 . . N
C1 0.22880(11) -0.5468(4) 0.8990(4) 0.1073(15) Uani d . 1 . . C
H1A 0.2279 -0.5880 0.9742 0.161 Uiso calc PR 0.50 . . H
H1B 0.2548 -0.5437 0.8955 0.161 Uiso calc PR 0.50 . . H
H1C 0.2140 -0.6067 0.8349 0.161 Uiso calc PR 0.50 . . H
H1D 0.2365 -0.5709 0.8289 0.161 Uiso calc PR 0.50 . . H
H1E 0.2096 -0.6152 0.9075 0.161 Uiso calc PR 0.50 . . H
H1F 0.2505 -0.5522 0.9682 0.161 Uiso calc PR 0.50 . . H
C2 0.21266(8) -0.3926(3) 0.8873(3) 0.0692(9) Uani d . 1 . . C
C3 0.21036(9) -0.3058(4) 0.7880(3) 0.0734(9) Uani d . 1 . . C
H3 0.2195 -0.3428 0.7268 0.088 Uiso calc R 1 . . H
C4 0.19487(8) -0.1660(4) 0.7766(3) 0.0627(8) Uani d . 1 . . C
H4 0.1936 -0.1101 0.7086 0.075 Uiso calc R 1 . . H
C5 0.18121(7) -0.1099(3) 0.8676(2) 0.0453(6) Uani d . 1 . . C
C6 0.18382(8) -0.1932(3) 0.9692(2) 0.0575(7) Uani d . 1 . . C
H6 0.1751 -0.1557 1.0312 0.069 Uiso calc R 1 . . H
C7 0.19947(9) -0.3322(3) 0.9776(3) 0.0689(9) Uani d . 1 . . C
H7 0.2012 -0.3873 1.0463 0.083 Uiso calc R 1 . . H
C8 0.08643(7) 0.0016(3) 0.7187(2) 0.0443(6) Uani d . 1 . . C
C9 0.04642(8) 0.0087(4) 0.7398(3) 0.0630(8) Uani d . 1 . . C
H9A 0.0445 -0.0655 0.7966 0.094 Uiso calc R 1 . . H
H9B 0.0273 -0.0082 0.6656 0.094 Uiso calc R 1 . . H
H9C 0.0427 0.1040 0.7703 0.094 Uiso calc R 1 . . H
C10 0.09383(9) -0.1514(3) 0.6765(3) 0.0663(8) Uani d . 1 . . C
H10A 0.1172 -0.1507 0.6538 0.099 Uiso calc R 1 . . H
H10B 0.0731 -0.1791 0.6091 0.099 Uiso calc R 1 . . H
H10C 0.0958 -0.2208 0.7402 0.099 Uiso calc R 1 . . H
C11 0.08728(7) 0.1153(3) 0.6234(2) 0.0421(6) Uani d . 1 . . C
C12 0.08504(8) 0.3656(3) 0.5769(2) 0.0450(6) Uani d . 1 . . C
C13 0.11873(8) 0.4419(3) 0.6004(2) 0.0560(7) Uani d . 1 . . C
H13 0.1387 0.4177 0.6669 0.067 Uiso calc R 1 . . H
C14 0.12326(9) 0.5552(3) 0.5254(3) 0.0658(8) Uani d . 1 . . C
H14 0.1462 0.6068 0.5417 0.079 Uiso calc R 1 . . H
C15 0.09371(11) 0.5906(4) 0.4271(3) 0.0717(9) Uani d . 1 . . C
H15 0.0969 0.6651 0.3758 0.086 Uiso calc R 1 . . H
C16 0.05983(11) 0.5173(4) 0.4043(3) 0.0733(9) Uani d . 1 . . C
H16 0.0399 0.5429 0.3380 0.088 Uiso calc R 1 . . H
C17 0.05484(8) 0.4043(3) 0.4793(2) 0.0551(7) Uani d . 1 . . C

loop_
_atom_site_aniso_label
_atom_site_aniso_U_11
_atom_site_aniso_U_22
_atom_site_aniso_U_33
_atom_site_aniso_U_12
_atom_site_aniso_U_13
_atom_site_aniso_U_23
S1 0.0514(4) 0.0496(4) 0.0368(3) -0.0020(3) 0.0119(3) 0.0042(3)
O4 0.0665(12) 0.0432(10) 0.0323(9) 0.0020(9) 0.0186(8) -0.0006(7)
O1 0.0591(12) 0.0714(13) 0.0538(11) -0.0032(10) 0.0220(9) 0.0221(10)
O2 0.0692(13) 0.0618(13) 0.0457(10) 0.0005(10) 0.0004(9) -0.0092(9)
O3 0.1056(17) 0.0647(13) 0.0366(10) 0.0067(12) 0.0311(10) -0.0055(9)
O5 0.0758(18) 0.124(2) 0.177(3) -0.0286(17) -0.0166(19) 0.078(2)
O6 0.091(2) 0.190(3) 0.104(2) -0.027(2) -0.0328(17) 0.053(2)
N1 0.0517(12) 0.0549(13) 0.0291(10) 0.0022(10) 0.0158(9) 0.0020(9)
N2 0.0690(18) 0.080(2) 0.0648(17) -0.0004(16) -0.0031(14) 0.0096(15)
C1 0.077(3) 0.063(2) 0.170(4) 0.0108(19) 0.016(3) -0.018(3)
C2 0.0454(17) 0.0568(19) 0.100(3) 0.0000(14) 0.0115(17) -0.0140(19)
C3 0.064(2) 0.085(2) 0.072(2) 0.0101(18) 0.0216(17) -0.023(2)
C4 0.0596(18) 0.083(2) 0.0482(16) 0.0054(16) 0.0202(14) -0.0010(15)
C5 0.0431(14) 0.0548(16) 0.0378(13) -0.0001(12) 0.0108(11) -0.0004(12)
C6 0.0673(19) 0.0578(17) 0.0509(16) 0.0040(15) 0.0224(14) 0.0090(14)
C7 0.068(2) 0.0587(19) 0.080(2) 0.0045(16) 0.0200(17) 0.0188(17)
C8 0.0468(14) 0.0466(14) 0.0392(13) -0.0035(12) 0.0116(11) -0.0014(11)
C9 0.0533(17) 0.078(2) 0.0606(18) -0.0101(16) 0.0213(14) 0.0106(16)
C10 0.078(2) 0.0474(17) 0.0668(19) -0.0073(15) 0.0087(16) -0.0062(15)
C11 0.0453(14) 0.0492(15) 0.0324(12) 0.0006(12) 0.0116(10) -0.0059(11)
C12 0.0598(16) 0.0421(14) 0.0347(13) 0.0012(13) 0.0158(11) 0.0017(11)
C13 0.0608(18) 0.0544(17) 0.0511(16) 0.0005(14) 0.0126(13) 0.0082(14)
C14 0.079(2) 0.0556(18) 0.0657(19) -0.0081(16) 0.0242(17) 0.0080(15)
C15 0.107(3) 0.0558(19) 0.0533(18) -0.0030(19) 0.0237(18) 0.0139(15)
C16 0.096(3) 0.067(2) 0.0459(17) 0.0031(19) 0.0010(16) 0.0139(15)
C17 0.0639(18) 0.0544(17) 0.0427(14) 0.0021(14) 0.0077(13) 0.0018(13)

loop_
_atom_type_symbol
_atom_type_description
_atom_type_scat_dispersion_real
_atom_type_scat_dispersion_imag
_atom_type_scat_source
S S 0.1246 0.1234 'International Tables Vol C Tables 4.2.6.8 and 6.1.1.4'
O O 0.0106 0.0060 'International Tables Vol C Tables 4.2.6.8 and 6.1.1.4'
N N 0.0061 0.0033 'International Tables Vol C Tables 4.2.6.8 and 6.1.1.4'
C C 0.0033 0.0016 'International Tables Vol C Tables 4.2.6.8 and 6.1.1.4'
H H 0.0000 0.0000 'International Tables Vol C Tables 4.2.6.8 and 6.1.1.4'

loop_
_geom_angle_atom_site_label_1
_geom_angle_atom_site_label_2
_geom_angle_atom_site_label_3
_geom_angle
_geom_angle_publ_flag
O2 S1 O1 120.14(13) ?
O2 S1 N1 105.23(13) ?
O1 S1 N1 106.51(12) ?
O2 S1 C5 107.31(12) ?
O1 S1 C5 107.74(12) ?
N1 S1 C5 109.65(12) ?
C11 O4 C12 116.22(18) y
C8 N1 S1 125.39(16) ?
C8 N1 H1 117.3 ?
S1 N1 H1 117.3 ?
O5 N2 O6 120.7(3) y
O5 N2 C17 120.7(3) y
O6 N2 C17 118.4(3) y
C2 C1 H1A 109.5 ?
C2 C1 H1B 109.5 ?
H1A C1 H1B 109.5 ?
C2 C1 H1C 109.5 ?
H1A C1 H1C 109.5 ?
H1B C1 H1C 109.5 ?
C2 C1 H1D 109.5 ?
H1A C1 H1D 141.1 ?
H1B C1 H1D 56.3 ?
H1C C1 H1D 56.3 ?
C2 C1 H1E 109.5 ?
H1A C1 H1E 56.3 ?
H1B C1 H1E 141.1 ?
H1C C1 H1E 56.3 ?
H1D C1 H1E 109.5 ?
C2 C1 H1F 109.5 ?
H1A C1 H1F 56.3 ?
H1B C1 H1F 56.3 ?
H1C C1 H1F 141.1 ?
H1D C1 H1F 109.5 ?
H1E C1 H1F 109.5 ?
C3 C2 C7 117.1(3) ?
C3 C2 C1 122.4(4) ?
C7 C2 C1 120.5(4) ?
C2 C3 C4 122.2(3) ?
C2 C3 H3 118.9 ?
C4 C3 H3 118.9 ?
C3 C4 C5 119.2(3) ?
C3 C4 H4 120.4 ?
C5 C4 H4 120.4 ?
C6 C5 C4 119.8(3) ?
C6 C5 S1 119.7(2) ?
C4 C5 S1 120.5(2) ?
C7 C6 C5 119.4(3) ?
C7 C6 H6 120.3 ?
C5 C6 H6 120.3 ?
C6 C7 C2 122.2(3) ?
C6 C7 H7 118.9 ?
C2 C7 H7 118.9 ?
N1 C8 C11 108.4(2) y
N1 C8 C10 113.8(2) ?
C11 C8 C10 110.1(2) ?
N1 C8 C9 106.6(2) ?
C11 C8 C9 107.4(2) ?
C10 C8 C9 110.4(2) ?
C8 C9 H9A 109.5 ?
C8 C9 H9B 109.5 ?
H9A C9 H9B 109.5 ?
C8 C9 H9C 109.5 ?
H9A C9 H9C 109.5 ?
H9B C9 H9C 109.5 ?
C8 C10 H10A 109.5 ?
C8 C10 H10B 109.5 ?
H10A C10 H10B 109.5 ?
C8 C10 H10C 109.5 ?
H10A C10 H10C 109.5 ?
H10B C10 H10C 109.5 ?
O3 C11 O4 121.9(2) y
O3 C11 C8 125.0(2) y
O4 C11 C8 113.00(19) y
C13 C12 C17 119.9(2) y
C13 C12 O4 117.2(2) ?
C17 C12 O4 122.9(2) ?
C12 C13 C14 120.4(3) ?
C12 C13 H13 119.8 ?
C14 C13 H13 119.8 ?
C15 C14 C13 119.6(3) ?
C15 C14 H14 120.2 ?
C13 C14 H14 120.2 ?
C16 C15 C14 120.4(3) ?
C16 C15 H15 119.8 ?
C14 C15 H15 119.8 ?
C15 C16 C17 120.5(3) y
C15 C16 H16 119.8 ?
C17 C16 H16 119.8 ?
C12 C17 C16 119.2(3) y
C12 C17 N2 122.6(3) ?
C16 C17 N2 118.2(3) ?

loop_
_geom_bond_atom_site_label_1
_geom_bond_atom_site_label_2
_geom_bond_site_symmetry_2
_geom_bond_distance
_geom_bond_publ_flag
S1 O2 . 1.4348(19) ?
S1 O1 . 1.4347(18) ?
S1 N1 . 1.614(2) y
S1 C5 . 1.761(3) ?
O4 C11 . 1.348(3) y
O4 C12 . 1.399(3) y
O3 C11 . 1.199(3) y
O5 N2 . 1.186(3) y
O6 N2 . 1.210(4) y
N1 C8 . 1.485(3) y
N1 H1 . 0.8600 ?
N2 C17 . 1.463(4) y
C1 C2 . 1.511(4) ?
C1 H1A . 0.9600 ?
C1 H1B . 0.9600 ?
C1 H1C . 0.9600 ?
C1 H1D . 0.9600 ?
C1 H1E . 0.9600 ?
C1 H1F . 0.9600 ?
C2 C3 . 1.382(5) ?
C2 C7 . 1.385(4) ?
C3 C4 . 1.382(5) ?
C3 H3 . 0.9300 ?
C4 C5 . 1.386(4) ?
C4 H4 . 0.9300 ?
C5 C6 . 1.385(3) ?
C6 C7 . 1.377(4) ?
C6 H6 . 0.9300 ?
C7 H7 . 0.9300 ?
C8 C11 . 1.521(3) y
C8 C10 . 1.522(4) ?
C8 C9 . 1.546(3) ?
C9 H9A . 0.9600 ?
C9 H9B . 0.9600 ?
C9 H9C . 0.9600 ?
C10 H10A . 0.9600 ?
C10 H10B . 0.9600 ?
C10 H10C . 0.9600 ?
C12 C13 . 1.370(4) ?
C12 C17 . 1.390(4) y
C13 C14 . 1.388(4) ?
C13 H13 . 0.9300 ?
C14 C15 . 1.375(4) ?
C14 H14 . 0.9300 ?
C15 C16 . 1.362(5) ?
C15 H15 . 0.9300 ?
C16 C17 . 1.392(4) ?
C16 H16 . 0.9300 ?

loop_
_geom_hbond_atom_site_label_D
_geom_hbond_atom_site_label_H
_geom_hbond_atom_site_label_A
_geom_hbond_site_symmetry_A
_geom_hbond_distance_DH
_geom_hbond_distance_HA
_geom_hbond_distance_DA
_geom_hbond_angle_DHA
N1 H1 O3 6_556 0.86 2.26 2.894(3) 131

loop_
_geom_torsion_atom_site_label_1
_geom_torsion_atom_site_label_2
_geom_torsion_atom_site_label_3
_geom_torsion_atom_site_label_4
_geom_torsion
O2 S1 N1 C8 168.99(19)
O1 S1 N1 C8 40.4(2)
C5 S1 N1 C8 -75.9(2)
C7 C2 C3 C4 -1.4(5)
C1 C2 C3 C4 178.7(3)
C2 C3 C4 C5 0.2(5)
C3 C4 C5 C6 1.1(4)
C3 C4 C5 S1 -177.5(2)
O2 S1 C5 C6 42.9(2)
O1 S1 C5 C6 173.6(2)
N1 S1 C5 C6 -70.9(2)
O2 S1 C5 C4 -138.5(2)
O1 S1 C5 C4 -7.8(3)
N1 S1 C5 C4 107.7(2)
C4 C5 C6 C7 -1.0(4)
S1 C5 C6 C7 177.6(2)
C5 C6 C7 C2 -0.3(5)
C3 C2 C7 C6 1.5(5)
C1 C2 C7 C6 -178.6(3)
S1 N1 C8 C11 -61.5(3)
S1 N1 C8 C10 61.3(3)
S1 N1 C8 C9 -176.83(18)
C12 O4 C11 O3 -6.1(3)
C12 O4 C11 C8 176.4(2)
N1 C8 C11 O3 130.1(3)
C10 C8 C11 O3 5.1(4)
C9 C8 C11 O3 -115.1(3)
N1 C8 C11 O4 -52.5(3)
C10 C8 C11 O4 -177.5(2)
C9 C8 C11 O4 62.3(3)
C11 O4 C12 C13 -100.6(3)
C11 O4 C12 C17 82.1(3)
C17 C12 C13 C14 -1.7(4)
O4 C12 C13 C14 -179.2(2)
C12 C13 C14 C15 -0.1(4)
C13 C14 C15 C16 1.3(5)
C14 C15 C16 C17 -0.8(5)
C13 C12 C17 C16 2.2(4)
O4 C12 C17 C16 179.5(3)
C13 C12 C17 N2 -177.0(3)
O4 C12 C17 N2 0.3(4)
C15 C16 C17 C12 -1.0(5)
C15 C16 C17 N2 178.3(3)
O5 N2 C17 C12 -6.5(5)
O6 N2 C17 C12 169.0(3)
O5 N2 C17 C16 174.3(4)
O6 N2 C17 C16 -10.2(5)
